data_4350248
loop_
_publ_author_name
'Guo, Xiaodan'
'Zhu, Guangshan'
'Li, Zhongyue'
'Chen, Yan'
'Li, Xiaotian'
'Qiu, Shilun'

_publ_section_title
;
 Rare Earth coordination polymers with zeolite topology constructed from
 4-connected building units.
;
_journal_issue 10
_journal_name_full 'Inorganic chemistry'
_journal_page_first 4065
_journal_page_last 4070
_journal_paper_doi 10.1021/ic060116h
_journal_volume 45
_journal_year 2006
_chemical_formula_sum 'C14 H16 N O8 S Y'
_chemical_formula_weight 447.25
_chemical_name_common Y(BTC)(DMF)(DMSO)
_space_group_IT_number 14
_space_group_name_Hall '-P 2yn'
_space_group_name_H-M_alt 'P 1 21/n 1'
_symmetry_cell_setting monoclinic
_symmetry_space_group_name_H-M 'P 1 21/n 1'
_atom_sites_solution_hydrogens geom
_atom_sites_solution_primary direct
_atom_sites_solution_secondary difmap
_audit_creation_method SHELXL-97
_cell_angle_alpha 90.00
_cell_angle_beta 100.513(2)
_cell_angle_gamma 90.00
_cell_formula_units_Z 4
_cell_length_a 10.8388(12)
_cell_length_b 15.5918(18)
_cell_length_c 10.9421(13)
_cell_measurement_temperature 293(2)
_cell_volume 1818.1(4)
_computing_cell_refinement 'Bruker SMART'
_computing_data_collection 'Bruker SMART'
_computing_data_reduction 'Bruker SMART'
_computing_molecular_graphics 'SHELXS-97 (Sheldrick, 1990)'
_computing_publication_material 'SHELXL-97 (Sheldrick, 1997)'
_computing_structure_refinement 'SHELXL-97 (Sheldrick, 1997)'
_computing_structure_solution 'SHELXS-97 (Sheldrick, 1990)'
_diffrn_ambient_temperature 293(2)
_diffrn_measured_fraction_theta_full 0.923
_diffrn_measured_fraction_theta_max 0.923
_diffrn_measurement_device_type 'CCD area detector'
_diffrn_measurement_method 'phi and omega scans'
_diffrn_radiation_monochromator graphite
_diffrn_radiation_source 'fine-focus sealed tube'
_diffrn_radiation_type MoK\a
_diffrn_radiation_wavelength 0.71073
_diffrn_reflns_av_R_equivalents 0.0603
_diffrn_reflns_av_sigmaI/netI 0.0948
_diffrn_reflns_limit_h_max 13
_diffrn_reflns_limit_h_min -14
_diffrn_reflns_limit_k_max 20
_diffrn_reflns_limit_k_min -18
_diffrn_reflns_limit_l_max 10
_diffrn_reflns_limit_l_min -14
_diffrn_reflns_number 11419
_diffrn_reflns_theta_full 28.30
_diffrn_reflns_theta_max 28.30
_diffrn_reflns_theta_min 2.30
_diffrn_standards_decay_% none
_diffrn_standards_interval_count none
_diffrn_standards_interval_time none
_diffrn_standards_number none
_exptl_absorpt_coefficient_mu 3.362
_exptl_absorpt_correction_type none
_exptl_absorpt_process_details SADABS
_exptl_crystal_colour colorless
_exptl_crystal_density_diffrn 1.634
_exptl_crystal_density_method 'not measured'
_exptl_crystal_description block
_exptl_crystal_F_000 904
_exptl_crystal_size_max 0.5
_exptl_crystal_size_mid 0.5
_exptl_crystal_size_min 0.45
_refine_diff_density_max 1.052
_refine_diff_density_min -0.514
_refine_diff_density_rms 0.099
_refine_ls_extinction_method none
_refine_ls_goodness_of_fit_ref 1.007
_refine_ls_hydrogen_treatment mixed
_refine_ls_matrix_type full
_refine_ls_number_parameters 226
_refine_ls_number_reflns 4183
_refine_ls_number_restraints 0
_refine_ls_restrained_S_all 1.007
_refine_ls_R_factor_all 0.0814
_refine_ls_R_factor_gt 0.0523
_refine_ls_shift/su_max 0.008
_refine_ls_shift/su_mean 0.001
_refine_ls_structure_factor_coef Fsqd
_refine_ls_weighting_details 'calc w=1/[\s^2^(Fo^2^)+(0.0200P)^2^+0.0000P] where P=(Fo^2^+2Fc^2^)/3'
_refine_ls_weighting_scheme calc
_refine_ls_wR_factor_gt 0.0813
_refine_ls_wR_factor_ref 0.0876
_reflns_number_gt 2935
_reflns_number_total 4183
_reflns_threshold_expression >2sigma(I)
_cod_data_source_file ic060116hsi20060119_085807.cif
_cod_data_source_block Y(BTC)(DMF)(DMSO)
_cod_original_sg_symbol_H-M P2(1)/n
_cod_database_code 4350248

loop_
_symmetry_equiv_pos_as_xyz
'x, y, z'
'-x+1/2, y+1/2, -z+1/2'
'-x, -y, -z'
'x-1/2, -y-1/2, z-1/2'

loop_
_atom_site_label
_atom_site_type_symbol
_atom_site_fract_x
_atom_site_fract_y
_atom_site_fract_z
_atom_site_U_iso_or_equiv
_atom_site_adp_type
_atom_site_occupancy
_atom_site_symmetry_multiplicity
_atom_site_calc_flag
_atom_site_refinement_flags
Y1 Y -0.14338(3) 0.10209(2) 0.60265(4) 0.01972(11) Uani 1 1 d .
O1 O 0.0626(2) 0.06292(16) 0.6621(3) 0.0250(7) Uani 1 1 d .
O2 O 0.1712(2) 0.01004(17) 0.5259(3) 0.0344(8) Uani 1 1 d .
O3 O 0.6358(2) 0.06373(17) 0.5905(3) 0.0298(7) Uani 1 1 d .
O4 O 0.7115(2) 0.16988(18) 0.7123(3) 0.0361(8) Uani 1 1 d .
O5 O 0.4506(2) 0.33720(18) 0.9403(3) 0.0423(9) Uani 1 1 d .
O6 O 0.2567(2) 0.30088(17) 0.9455(3) 0.0343(8) Uani 1 1 d .
O7 O -0.0466(2) 0.22540(17) 0.7018(3) 0.0404(8) Uani 1 1 d .
O8 O -0.1441(3) 0.0123(2) 0.7707(3) 0.0477(9) Uani 1 1 d .
C1 C 0.1599(3) 0.0562(2) 0.6158(4) 0.0227(9) Uani 1 1 d .
C2 C 0.6217(3) 0.1218(2) 0.6642(4) 0.0251(10) Uani 1 1 d .
C3 C 0.3563(4) 0.2909(3) 0.9040(4) 0.0285(10) Uani 1 1 d .
C4 C 0.2732(3) 0.1081(2) 0.6756(4) 0.0218(9) Uani 1 1 d .
C5 C 0.3909(3) 0.0905(2) 0.6453(4) 0.0246(9) Uani 1 1 d .
H5A H 0.3988 0.0472 0.5888 0.029 Uiso 1 1 calc R
C6 C 0.4961(3) 0.1374(2) 0.6994(4) 0.0235(9) Uani 1 1 d .
C7 C 0.4816(3) 0.2019(2) 0.7822(4) 0.0269(10) Uani 1 1 d .
H7A H 0.5515 0.2335 0.8187 0.032 Uiso 1 1 calc R
C8 C 0.3658(3) 0.2210(2) 0.8127(4) 0.0239(9) Uani 1 1 d .
C9 C 0.2622(3) 0.1732(2) 0.7588(4) 0.0247(10) Uani 1 1 d .
H9A H 0.1842 0.1851 0.7788 0.030 Uiso 1 1 calc R
C10 C 0.0354(6) 0.3812(3) 0.6896(7) 0.123(3) Uani 1 1 d .
H10A H 0.0579 0.3750 0.6092 0.185 Uiso 1 1 calc R
H10B H 0.1047 0.3642 0.7526 0.185 Uiso 1 1 calc R
H10C H 0.0148 0.4401 0.7022 0.185 Uiso 1 1 calc R
C11 C -0.1104(6) 0.3416(4) 0.8502(5) 0.099(2) Uani 1 1 d .
H11A H -0.1798 0.3110 0.8728 0.149 Uiso 1 1 calc R
H11B H -0.1244 0.4022 0.8557 0.149 Uiso 1 1 calc R
H11C H -0.0345 0.3262 0.9058 0.149 Uiso 1 1 calc R
C12 C -0.0869(5) -0.0518(3) 0.8162(5) 0.0495(14) Uani 1 1 d .
H12A H -0.0341 -0.0797 0.7711 0.059 Uiso 1 1 calc R
C13 C -0.1808(5) -0.0416(4) 0.9998(5) 0.080(2) Uani 1 1 d .
H13A H -0.2209 0.0069 0.9550 0.120 Uiso 1 1 calc R
H13B H -0.1329 -0.0228 1.0777 0.120 Uiso 1 1 calc R
H13C H -0.2433 -0.0819 1.0146 0.120 Uiso 1 1 calc R
C14 C -0.0295(6) -0.1574(3) 0.9778(6) 0.092(2) Uani 1 1 d .
H14A H 0.0211 -0.1782 0.9206 0.138 Uiso 1 1 calc R
H14B H -0.0876 -0.2012 0.9917 0.138 Uiso 1 1 calc R
H14C H 0.0236 -0.1428 1.0552 0.138 Uiso 1 1 calc R
S1 S -0.09698(12) 0.31522(8) 0.69851(14) 0.0524(4) Uani 1 1 d .
N1 N -0.0975(4) -0.0826(3) 0.9267(4) 0.0546(12) Uani 1 1 d .

loop_
_atom_site_aniso_label
_atom_site_aniso_U_11
_atom_site_aniso_U_22
_atom_site_aniso_U_33
_atom_site_aniso_U_23
_atom_site_aniso_U_13
_atom_site_aniso_U_12
Y1 0.01535(18) 0.0209(2) 0.0235(2) -0.0004(2) 0.00499(15) -0.00088(18)
O1 0.0162(14) 0.0284(16) 0.0303(18) -0.0029(13) 0.0042(13) -0.0008(11)
O2 0.0236(15) 0.0388(18) 0.041(2) -0.0238(16) 0.0080(14) -0.0035(13)
O3 0.0195(14) 0.0319(17) 0.040(2) -0.0144(15) 0.0099(14) -0.0027(12)
O4 0.0213(15) 0.0402(18) 0.049(2) -0.0180(16) 0.0125(15) -0.0095(13)
O5 0.0296(16) 0.045(2) 0.056(2) -0.0310(17) 0.0178(16) -0.0148(15)
O6 0.0222(15) 0.0435(19) 0.039(2) -0.0208(15) 0.0107(15) -0.0035(13)
O7 0.0252(15) 0.0265(17) 0.068(2) -0.0139(16) 0.0036(16) -0.0019(13)
O8 0.0361(18) 0.060(2) 0.048(2) 0.0276(19) 0.0093(17) 0.0056(16)
C1 0.018(2) 0.020(2) 0.028(3) 0.0063(19) 0.0011(19) 0.0034(17)
C2 0.018(2) 0.030(3) 0.028(3) -0.001(2) 0.0061(19) -0.0020(17)
C3 0.026(2) 0.030(3) 0.030(3) -0.006(2) 0.006(2) -0.0009(19)
C4 0.0186(19) 0.022(2) 0.025(2) -0.001(2) 0.0035(17) -0.0001(17)
C5 0.027(2) 0.023(2) 0.025(2) -0.0014(19) 0.0069(18) 0.0024(17)
C6 0.018(2) 0.028(2) 0.024(2) -0.0053(19) 0.0038(19) 0.0004(17)
C7 0.019(2) 0.033(3) 0.028(3) -0.004(2) 0.0040(19) -0.0061(18)
C8 0.019(2) 0.028(2) 0.026(2) -0.0076(19) 0.0058(19) -0.0018(17)
C9 0.019(2) 0.029(2) 0.028(3) -0.004(2) 0.0104(19) 0.0001(18)
C10 0.121(6) 0.055(4) 0.180(8) 0.014(5) -0.011(6) -0.043(4)
C11 0.147(6) 0.072(4) 0.069(5) -0.032(4) -0.007(5) 0.054(4)
C12 0.050(3) 0.056(4) 0.042(3) 0.004(3) 0.007(3) -0.015(3)
C13 0.093(5) 0.099(5) 0.048(4) 0.006(4) 0.016(4) -0.033(4)
C14 0.134(6) 0.046(4) 0.081(5) 0.017(4) -0.022(5) -0.004(4)
S1 0.0585(8) 0.0301(7) 0.0596(10) -0.0085(7) -0.0133(8) 0.0059(6)
N1 0.069(3) 0.043(3) 0.046(3) 0.013(2) -0.003(3) -0.010(2)

loop_
_atom_type_symbol
_atom_type_description
_atom_type_scat_dispersion_real
_atom_type_scat_dispersion_imag
_atom_type_scat_source
C C 0.0033 0.0016 'International Tables Vol C Tables 4.2.6.8 and 6.1.1.4'
H H 0.0000 0.0000 'International Tables Vol C Tables 4.2.6.8 and 6.1.1.4'
N N 0.0061 0.0033 'International Tables Vol C Tables 4.2.6.8 and 6.1.1.4'
O O 0.0106 0.0060 'International Tables Vol C Tables 4.2.6.8 and 6.1.1.4'
S S 0.1246 0.1234 'International Tables Vol C Tables 4.2.6.8 and 6.1.1.4'
Y Y -2.7962 3.5667 'International Tables Vol C Tables 4.2.6.8 and 6.1.1.4'

loop_
_geom_angle_atom_site_label_1
_geom_angle_atom_site_label_2
_geom_angle_atom_site_label_3
_geom_angle
_geom_angle_site_symmetry_1
_geom_angle_site_symmetry_3
O2 Y1 O1 89.03(9) 3_556 .
O2 Y1 O8 90.42(12) 3_556 .
O1 Y1 O8 75.94(10) . .
O2 Y1 O7 158.02(10) 3_556 .
O1 Y1 O7 75.98(9) . .
O8 Y1 O7 101.16(12) . .
O2 Y1 O4 129.58(9) 3_556 1_455
O1 Y1 O4 132.16(10) . 1_455
O8 Y1 O4 76.74(11) . 1_455
O7 Y1 O4 71.77(9) . 1_455
O2 Y1 O6 92.91(10) 3_556 4_565
O1 Y1 O6 131.43(9) . 4_565
O8 Y1 O6 152.44(10) . 4_565
O7 Y1 O6 85.43(10) . 4_565
O4 Y1 O6 80.12(10) 1_455 4_565
O2 Y1 O5 82.48(11) 3_556 4_565
O1 Y1 O5 77.99(9) . 4_565
O8 Y1 O5 153.07(10) . 4_565
O7 Y1 O5 78.77(11) . 4_565
O4 Y1 O5 127.19(10) 1_455 4_565
O6 Y1 O5 54.31(9) 4_565 4_565
O2 Y1 O3 75.84(9) 3_556 1_455
O1 Y1 O3 147.45(9) . 1_455
O8 Y1 O3 75.54(10) . 1_455
O7 Y1 O3 124.98(9) . 1_455
O4 Y1 O3 53.77(9) 1_455 1_455
O6 Y1 O3 78.79(9) 4_565 1_455
O5 Y1 O3 126.86(10) 4_565 1_455
O2 Y1 C3 89.82(12) 3_556 4_565
O1 Y1 C3 104.36(11) . 4_565
O8 Y1 C3 179.62(12) . 4_565
O7 Y1 C3 78.71(12) . 4_565
O4 Y1 C3 102.88(11) 1_455 4_565
O6 Y1 C3 27.24(9) 4_565 4_565
O5 Y1 C3 27.28(9) 4_565 4_565
O3 Y1 C3 104.24(11) 1_455 4_565
O2 Y1 C2 102.47(11) 3_556 1_455
O1 Y1 C2 148.50(11) . 1_455
O8 Y1 C2 74.76(11) . 1_455
O7 Y1 C2 98.60(11) . 1_455
O4 Y1 C2 27.14(9) 1_455 1_455
O6 Y1 C2 77.81(10) 4_565 1_455
O5 Y1 C2 132.12(11) 4_565 1_455
O3 Y1 C2 26.63(9) 1_455 1_455
C3 Y1 C2 104.90(12) 4_565 1_455
C1 O1 Y1 139.0(3) . .
C1 O2 Y1 158.7(3) . 3_556
C2 O3 Y1 91.3(2) . 1_655
C2 O4 Y1 93.2(2) . 1_655
C3 O5 Y1 91.7(2) . 4_666
C3 O6 Y1 91.8(2) . 4_666
S1 O7 Y1 128.33(16) . .
C12 O8 Y1 137.6(3) . .
O2 C1 O1 125.4(4) . .
O2 C1 C4 117.5(3) . .
O1 C1 C4 117.1(4) . .
O3 C2 O4 121.7(3) . .
O3 C2 C6 120.7(3) . .
O4 C2 C6 117.5(4) . .
O3 C2 Y1 62.12(19) . 1_655
O4 C2 Y1 59.64(19) . 1_655
C6 C2 Y1 176.9(3) . 1_655
O6 C3 O5 121.3(4) . .
O6 C3 C8 120.1(4) . .
O5 C3 C8 118.6(4) . .
O6 C3 Y1 60.9(2) . 4_666
O5 C3 Y1 61.0(2) . 4_666
C8 C3 Y1 169.8(3) . 4_666
C9 C4 C5 119.3(3) . .
C9 C4 C1 121.1(3) . .
C5 C4 C1 119.6(3) . .
C6 C5 C4 120.4(4) . .
C7 C6 C5 118.6(3) . .
C7 C6 C2 120.2(3) . .
C5 C6 C2 121.1(3) . .
C6 C7 C8 121.9(4) . .
C9 C8 C7 118.7(4) . .
C9 C8 C3 121.8(3) . .
C7 C8 C3 119.5(3) . .
C4 C9 C8 121.0(3) . .
O8 C12 N1 122.8(5) . .
O7 S1 C11 106.9(2) . .
O7 S1 C10 104.3(2) . .
C11 S1 C10 97.1(3) . .
C12 N1 C14 121.7(5) . .
C12 N1 C13 120.5(5) . .
C14 N1 C13 117.9(5) . .

loop_
_geom_bond_atom_site_label_1
_geom_bond_atom_site_label_2
_geom_bond_distance
_geom_bond_site_symmetry_2
Y1 O2 2.230(3) 3_556
Y1 O1 2.292(2) .
Y1 O8 2.312(3) .
Y1 O7 2.358(3) .
Y1 O4 2.392(3) 1_455
Y1 O6 2.396(3) 4_565
Y1 O5 2.398(3) 4_565
Y1 O3 2.447(2) 1_455
Y1 C3 2.740(4) 4_565
Y1 C2 2.767(4) 1_455
O1 C1 1.255(4) .
O2 C1 1.243(5) .
O2 Y1 2.230(3) 3_556
O3 C2 1.241(4) .
O3 Y1 2.447(2) 1_655
O4 C2 1.265(4) .
O4 Y1 2.392(3) 1_655
O5 C3 1.256(4) .
O5 Y1 2.398(3) 4_666
O6 C3 1.255(4) .
O6 Y1 2.396(3) 4_666
O7 S1 1.501(3) .
O8 C12 1.232(5) .
C1 C4 1.516(5) .
C2 C6 1.501(5) .
C2 Y1 2.767(4) 1_655
C3 C8 1.494(5) .
C3 Y1 2.740(4) 4_666
C4 C9 1.383(5) .
C4 C5 1.403(5) .
C5 C6 1.392(5) .
C6 C7 1.382(5) .
C7 C8 1.389(5) .
C8 C9 1.387(5) .
C10 S1 1.782(5) .
C11 S1 1.742(6) .
C12 N1 1.325(6) .
C13 N1 1.458(6) .
C14 N1 1.438(6) .
